data_2002519
loop_
_publ_author_name
'Lenz, A'
'Mueller-Buschbaum, Hk'

_publ_section_title
;
Eine Tunnelstruktur mit einseitig koordinierten Bi3+ Ionen in Ba3 Bi O3
Cl3
;
_journal_name_full
;
Zeitschrift fuer Anorganische und Allgemeine Chemie
;
_journal_page_first 25
_journal_page_last 29
_journal_paper_doi 10.1002/zaac.19905820105
_journal_volume 582
_journal_year 1990
_chemical_formula_structural 'Ba3 Bi O3 Cl3'
_chemical_formula_sum 'Ba3 Bi Cl3 O3'
_chemical_name_systematic 'Tribarium bismuth trioxide trichloride'
_space_group_IT_number 62
_symmetry_cell_setting orthorhombic
_symmetry_Int_Tables_number 62
_symmetry_space_group_name_Hall '-P 2ac 2n'
_symmetry_space_group_name_H-M 'P n m a'
_cell_angle_alpha 90
_cell_angle_beta 90
_cell_angle_gamma 90
_cell_formula_units_Z 4
_cell_length_a 7.0489(18)
_cell_length_b 11.9938(73)
_cell_length_c 12.0886(61)
_cell_volume 1022.0
_refine_ls_R_factor_all 0.049
_cod_database_code 2002519

loop_
_symmetry_equiv_pos_as_xyz
x,y,z
1/2+x,1/2-y,1/2-z
-x,1/2+y,-z
1/2-x,-y,1/2+z
-x,-y,-z
1/2-x,1/2+y,1/2+z
x,1/2-y,z
1/2+x,y,1/2-z

loop_
_atom_site_aniso_label
_atom_site_aniso_B_11
_atom_site_aniso_B_12
_atom_site_aniso_B_13
_atom_site_aniso_B_22
_atom_site_aniso_B_23
_atom_site_aniso_B_33
Bi1 1.11(5) 0. -0.04(6) 0.92(3) 0. 0.96(5)
Ba1 1.36(5) 0.17(4) -0.09(6) 0.81(4) 0.07(4) 1.22(5)
Ba2 0.77(7) 0. 0.13(7) 1.41(7) 0. 1.86(7)
Cl1 1.43(26) 0. 0.02(3) 1.29(26) 0. 1.32(30)
Cl2 2.61(38) -0.89(25) 0.01(25) 2.76(26) -0.15(22) 1.98(25)
O1 0.77(50) -0.01(47) -0.18(48) 1.56(33) -0.33(47) 1.4(5)
O2 0.52(62) 0. -0.09(57) 0.64(59) 0. 1.52(65)

loop_
_atom_site_label
_atom_site_type_symbol
_atom_site_symmetry_multiplicity
_atom_site_Wyckoff_symbol
_atom_site_fract_x
_atom_site_fract_y
_atom_site_fract_z
_atom_site_occupancy
_atom_site_attached_hydrogens
_atom_site_calc_flag
Bi1 Bi3+ 4 c 0.0948(2) 0.25 0.1268(1) 1. 0 d
Ba1 Ba2+ 8 d 0.3314(2) 0.5683(1) 0.3872(1) 1. 0 d
Ba2 Ba2+ 4 c 0.1451(3) 0.25 0.5245(2) 1. 0 d
Cl1 Cl1- 4 c 0.5887(16) 0.75 0.2669(7) 1. 0 d
Cl2 Cl1- 8 d 0.3902(12) 0.4955(6) 0.1352(7) 1. 0 d
O1 O2- 8 d 0.428(3) 0.372(2) 0.445(2) 1. 0 d
O2 O2- 4 c 0.781(3) 0.25 0.500(2) 1. 0 d

loop_
_atom_type_symbol
_atom_type_oxidation_number
Bi3+ 3.000
Ba2+ 2.000
Cl1- -1.000
O2- -2.000
